data_7101589
loop_
_publ_author_name
'Boyd, Derek R.'
'Sharma, Narain D.'
'Belhocine, Tayeb'
'Malone, John F.'
'McGregor, Stuart'
'Allen, Christopher C. R.'

_publ_section_title
;
 Dioxygenase-catalysed dihydroxylation of arene cis-dihydrodiols and acetonide
 derivatives: a new approach to the synthesis of enantiopure tetraoxygenated
 bioproducts from arenes
;
_journal_coden_ASTM CHCOFS
_journal_issue 47
_journal_name_full
;
 Chemical Communications (Cambridge, United Kingdom)
;
_journal_page_first 4934
_journal_page_last 4936
_journal_paper_doi 10.1039/b612191h
_journal_year 2006
_chemical_formula_sum 'C35 H39 Cl3 O8'
_chemical_formula_weight 694.01
_space_group_IT_number 19
_symmetry_cell_setting orthorhombic
_symmetry_space_group_name_Hall 'P 2ac 2ab'
_symmetry_space_group_name_H-M 'P 21 21 21'
_atom_sites_solution_hydrogens difmap
_atom_sites_solution_primary direct
_atom_sites_solution_secondary difmap
_audit_creation_method SHELXL-97
_cell_angle_alpha 90.00
_cell_angle_beta 90.00
_cell_angle_gamma 90.00
_cell_formula_units_Z 8
_cell_length_a 11.634(2)
_cell_length_b 12.065(2)
_cell_length_c 50.230(10)
_cell_measurement_reflns_used 985
_cell_measurement_temperature 293(2)
_cell_measurement_theta_max 22.62
_cell_measurement_theta_min 2.64
_cell_volume 7050(2)
_computing_cell_refinement 'Bruker SAINT'
_computing_data_collection 'Bruker SMART'
_computing_data_reduction 'Bruker SHELXTL'
_computing_molecular_graphics 'Bruker SHELXTL'
_computing_publication_material 'SHELXL-97 (Sheldrick, 1997)'
_computing_structure_refinement 'SHELXL-97 (Sheldrick, 1997)'
_computing_structure_solution 'SHELXS-97 (Sheldrick, 1990)'
_diffrn_ambient_temperature 293(2)
_diffrn_measured_fraction_theta_full 0.996
_diffrn_measured_fraction_theta_max 0.996
_diffrn_measurement_device_type 'Bruker SMART CCD area detector'
_diffrn_measurement_method 'phi and omega scan'
_diffrn_radiation_monochromator graphite
_diffrn_radiation_source 'fine-focus sealed tube'
_diffrn_radiation_type MoK\a
_diffrn_radiation_wavelength 0.71073
_diffrn_reflns_av_R_equivalents 0.0562
_diffrn_reflns_av_sigmaI/netI 0.0521
_diffrn_reflns_limit_h_max 12
_diffrn_reflns_limit_h_min -12
_diffrn_reflns_limit_k_max 13
_diffrn_reflns_limit_k_min -13
_diffrn_reflns_limit_l_max 55
_diffrn_reflns_limit_l_min -55
_diffrn_reflns_number 58452
_diffrn_reflns_theta_full 23.31
_diffrn_reflns_theta_max 23.31
_diffrn_reflns_theta_min 0.81
_exptl_absorpt_coefficient_mu 0.309
_exptl_absorpt_correction_T_max 1.0000
_exptl_absorpt_correction_T_min 0.8635
_exptl_absorpt_correction_type empirical
_exptl_absorpt_process_details 'Bruker SADABS'
_exptl_crystal_colour colourless
_exptl_crystal_density_diffrn 1.308
_exptl_crystal_density_method 'not measured'
_exptl_crystal_description blocks
_exptl_crystal_F_000 2912
_exptl_crystal_size_max .60
_exptl_crystal_size_mid .40
_exptl_crystal_size_min .25
_refine_diff_density_max 0.592
_refine_diff_density_min -0.428
_refine_diff_density_rms 0.063
_refine_ls_abs_structure_details 'Flack H D (1983), Acta Cryst. A39, 876-881'
_refine_ls_abs_structure_Flack 0.01(10)
_refine_ls_extinction_coef 0.0021(4)
_refine_ls_extinction_expression Fc^*^=kFc[1+0.001xFc^2^\l^3^/sin(2\q)]^-1/4^
_refine_ls_extinction_method SHELXL
_refine_ls_goodness_of_fit_ref 0.987
_refine_ls_hydrogen_treatment constr
_refine_ls_matrix_type full
_refine_ls_number_parameters 842
_refine_ls_number_reflns 10148
_refine_ls_number_restraints 0
_refine_ls_restrained_S_all 0.987
_refine_ls_R_factor_all 0.0995
_refine_ls_R_factor_gt 0.0664
_refine_ls_shift/su_max 0.041
_refine_ls_shift/su_mean 0.005
_refine_ls_structure_factor_coef Fsqd
_refine_ls_weighting_details 'calc w=1/[\s^2^(Fo^2^)+(0.1272P)^2^+0.0000P] where P=(Fo^2^+2Fc^2^)/3'
_refine_ls_weighting_scheme calc
_refine_ls_wR_factor_gt 0.1770
_refine_ls_wR_factor_ref 0.1982
_reflns_number_gt 6591
_reflns_number_total 10148
_reflns_threshold_expression >2sigma(I)
_cod_data_source_file b612191h.txt
_cod_original_sg_symbol_H-M P2(1)2(1)2(1)
_cod_database_code 7101589

loop_
_symmetry_equiv_pos_as_xyz
'x, y, z'
'-x+1/2, -y, z+1/2'
'-x, y+1/2, -z+1/2'
'x+1/2, -y+1/2, -z'

loop_
_atom_site_label
_atom_site_type_symbol
_atom_site_fract_x
_atom_site_fract_y
_atom_site_fract_z
_atom_site_U_iso_or_equiv
_atom_site_adp_type
_atom_site_occupancy
_atom_site_symmetry_multiplicity
_atom_site_calc_flag
_atom_site_refinement_flags
C1 C 0.0021(4) 0.7462(4) 0.18604(9) 0.0478(12) Uani 1 1 d .
H1 H -0.0270 0.6701 0.1870 0.057 Uiso 1 1 calc R
C2 C 0.0958(4) 0.7555(5) 0.16509(11) 0.0556(14) Uani 1 1 d .
H2 H 0.0649 0.7326 0.1478 0.067 Uiso 1 1 calc R
C3 C 0.1366(5) 0.8723(5) 0.16331(11) 0.0604(15) Uani 1 1 d .
H3A H 0.2038 0.8766 0.1519 0.073 Uiso 1 1 calc R
H3B H 0.1573 0.8993 0.1808 0.073 Uiso 1 1 calc R
C4 C 0.0398(5) 0.9422(5) 0.15180(11) 0.0579(14) Uani 1 1 d .
H4A H 0.0565 1.0198 0.1549 0.069 Uiso 1 1 calc R
H4B H 0.0366 0.9307 0.1327 0.069 Uiso 1 1 calc R
C4A C -0.0764(4) 0.9151(4) 0.16365(10) 0.0490(13) Uani 1 1 d .
C4B C -0.1750(4) 0.9820(4) 0.15655(10) 0.0500(13) Uani 1 1 d .
C5 C -0.1670(6) 1.0724(5) 0.13846(11) 0.0633(16) Uani 1 1 d .
H5 H -0.0964 1.0900 0.1309 0.076 Uiso 1 1 calc R
C6 C -0.2599(7) 1.1324(5) 0.13221(12) 0.0764(19) Uani 1 1 d .
H6 H -0.2526 1.1917 0.1205 0.092 Uiso 1 1 calc R
C7 C -0.3685(7) 1.1077(6) 0.14303(14) 0.080(2) Uani 1 1 d .
H7 H -0.4325 1.1495 0.1383 0.096 Uiso 1 1 calc R
C8 C -0.3786(6) 1.0225(5) 0.16035(13) 0.0733(17) Uani 1 1 d .
H8 H -0.4498 1.0074 0.1679 0.088 Uiso 1 1 calc R
C8A C -0.2845(5) 0.9569(5) 0.16707(10) 0.0568(14) Uani 1 1 d .
C9 C -0.2954(5) 0.8644(5) 0.18468(11) 0.0640(15) Uani 1 1 d .
H9 H -0.3664 0.8479 0.1922 0.077 Uiso 1 1 calc R
C10 C -0.2035(5) 0.8012(5) 0.19041(11) 0.0616(15) Uani 1 1 d .
H10 H -0.2126 0.7403 0.2016 0.074 Uiso 1 1 calc R
C10A C -0.0932(4) 0.8250(4) 0.17989(10) 0.0504(13) Uani 1 1 d .
O1 O 0.0504(3) 0.7806(3) 0.21208(6) 0.0550(9) Uani 1 1 d .
C11 C 0.0871(5) 0.7014(5) 0.22817(11) 0.0586(14) Uani 1 1 d .
O11 O 0.0842(4) 0.6038(4) 0.22400(8) 0.0763(12) Uani 1 1 d .
C12 C 0.1308(5) 0.7477(5) 0.25392(10) 0.0565(14) Uani 1 1 d .
O12 O 0.1617(3) 0.8647(3) 0.25167(7) 0.0681(11) Uani 1 1 d .
C13 C 0.2370(6) 0.6904(6) 0.26624(12) 0.0802(19) Uani 1 1 d .
H13A H 0.2284 0.6105 0.2664 0.096 Uiso 1 1 calc R
H13B H 0.3068 0.7098 0.2568 0.096 Uiso 1 1 calc R
C14 C 0.2373(6) 0.7375(6) 0.29447(12) 0.083(2) Uani 1 1 d .
H14A H 0.3062 0.7807 0.2977 0.100 Uiso 1 1 calc R
H14B H 0.2324 0.6787 0.3076 0.100 Uiso 1 1 calc R
C15 C 0.1293(5) 0.8113(5) 0.29516(11) 0.0689(16) Uani 1 1 d .
C16 C 0.0940(7) 0.8508(7) 0.32311(12) 0.095(2) Uani 1 1 d .
H16A H 0.1523 0.8989 0.3301 0.142 Uiso 1 1 calc R
H16B H 0.0852 0.7878 0.3346 0.142 Uiso 1 1 calc R
H16C H 0.0224 0.8902 0.3220 0.142 Uiso 1 1 calc R
C17 C 0.0431(5) 0.7508(5) 0.27747(10) 0.0561(14) Uani 1 1 d .
C18 C 0.0070(6) 0.6350(5) 0.28766(13) 0.0844(19) Uani 1 1 d .
H18A H -0.0353 0.6427 0.3040 0.127 Uiso 1 1 calc R
H18B H 0.0743 0.5908 0.2908 0.127 Uiso 1 1 calc R
H18C H -0.0405 0.5994 0.2746 0.127 Uiso 1 1 calc R
C19 C -0.0650(5) 0.8166(6) 0.27072(13) 0.0794(18) Uani 1 1 d .
H19A H -0.1110 0.8254 0.2865 0.119 Uiso 1 1 calc R
H19B H -0.1085 0.7776 0.2574 0.119 Uiso 1 1 calc R
H19C H -0.0437 0.8882 0.2640 0.119 Uiso 1 1 calc R
C20 C 0.1635(5) 0.9059(6) 0.27649(12) 0.0709(17) Uani 1 1 d .
O20 O 0.1923(5) 1.0002(4) 0.28094(10) 0.0993(15) Uani 1 1 d .
O2 O 0.1927(3) 0.6827(3) 0.17227(7) 0.0569(9) Uani 1 1 d .
C21 C 0.1822(5) 0.5756(5) 0.16439(11) 0.0569(14) Uani 1 1 d .
O21 O 0.1002(4) 0.5407(4) 0.15292(9) 0.0761(12) Uani 1 1 d .
C22 C 0.2908(4) 0.5134(4) 0.17047(10) 0.0522(13) Uani 1 1 d .
O22 O 0.2715(3) 0.3988(3) 0.16224(7) 0.0612(10) Uani 1 1 d .
C23 C 0.3377(5) 0.5099(5) 0.19893(11) 0.0695(17) Uani 1 1 d .
H23A H 0.2906 0.4638 0.2104 0.083 Uiso 1 1 calc R
H23B H 0.3436 0.5836 0.2065 0.083 Uiso 1 1 calc R
C24 C 0.4576(5) 0.4581(6) 0.19417(12) 0.0742(17) Uani 1 1 d .
H24A H 0.4640 0.3870 0.2031 0.089 Uiso 1 1 calc R
H24B H 0.5179 0.5066 0.2006 0.089 Uiso 1 1 calc R
C25 C 0.4650(5) 0.4439(5) 0.16327(12) 0.0617(15) Uani 1 1 d .
C26 C 0.5848(5) 0.4221(6) 0.15285(14) 0.085(2) Uani 1 1 d .
H26A H 0.6122 0.3527 0.1597 0.127 Uiso 1 1 calc R
H26B H 0.6352 0.4806 0.1585 0.127 Uiso 1 1 calc R
H26C H 0.5831 0.4191 0.1338 0.127 Uiso 1 1 calc R
C27 C 0.3970(4) 0.5467(5) 0.15311(11) 0.0561(14) Uani 1 1 d .
C28 C 0.4527(5) 0.6566(5) 0.16011(14) 0.0769(18) Uani 1 1 d .
H28A H 0.5270 0.6611 0.1519 0.115 Uiso 1 1 calc R
H28B H 0.4611 0.6621 0.1791 0.115 Uiso 1 1 calc R
H28C H 0.4053 0.7163 0.1538 0.115 Uiso 1 1 calc R
C29 C 0.3720(6) 0.5418(6) 0.12320(11) 0.0738(17) Uani 1 1 d .
H29A H 0.3098 0.5912 0.1190 0.111 Uiso 1 1 calc R
H29B H 0.3512 0.4675 0.1183 0.111 Uiso 1 1 calc R
H29C H 0.4394 0.5637 0.1135 0.111 Uiso 1 1 calc R
C30 C 0.3772(5) 0.3558(5) 0.15759(11) 0.0632(16) Uani 1 1 d .
O30 O 0.3873(4) 0.2613(4) 0.15069(9) 0.0792(12) Uani 1 1 d .
C31 C 0.2966(9) 0.5955(8) 0.02197(15) 0.118(3) Uani 1 1 d .
H31 H 0.2821 0.5276 0.0118 0.142 Uiso 1 1 calc R
Cl1 Cl 0.4245(4) 0.6538(4) 0.01026(8) 0.221(2) Uani 1 1 d .
Cl2 Cl 0.3109(4) 0.5604(2) 0.05429(5) 0.1665(13) Uani 1 1 d .
Cl3 Cl 0.1819(4) 0.6862(3) 0.01640(5) 0.1876(15) Uani 1 1 d .
C1' C -0.0420(5) 1.2560(4) 0.06769(9) 0.0516(13) Uani 1 1 d .
H1' H -0.1233 1.2353 0.0665 0.062 Uiso 1 1 calc R
C2' C -0.0239(5) 1.3418(4) 0.08955(10) 0.0550(14) Uani 1 1 d .
H2' H -0.0597 1.3153 0.1060 0.066 Uiso 1 1 calc R
C3' C 0.1016(5) 1.3632(4) 0.09462(11) 0.0588(14) Uani 1 1 d .
H3'1 H 0.1100 1.4214 0.1078 0.071 Uiso 1 1 calc R
H3'2 H 0.1384 1.3875 0.0783 0.071 Uiso 1 1 calc R
C4' C 0.1582(5) 1.2582(5) 0.10453(11) 0.0643(15) Uani 1 1 d .
H4'1 H 0.2410 1.2674 0.1036 0.077 Uiso 1 1 calc R
H4'2 H 0.1378 1.2474 0.1231 0.077 Uiso 1 1 calc R
C4A' C 0.1256(5) 1.1558(4) 0.08916(10) 0.0517(13) Uani 1 1 d .
C4B' C 0.1919(4) 1.0573(4) 0.09258(10) 0.0533(13) Uani 1 1 d .
C5' C 0.2876(5) 1.0522(5) 0.10974(11) 0.0620(15) Uani 1 1 d .
H5' H 0.3075 1.1138 0.1199 0.074 Uiso 1 1 calc R
C6' C 0.3518(5) 0.9567(6) 0.11156(13) 0.0738(18) Uani 1 1 d .
H6' H 0.4160 0.9551 0.1226 0.089 Uiso 1 1 calc R
C7' C 0.3223(6) 0.8632(6) 0.09729(14) 0.0760(18) Uani 1 1 d .
H7' H 0.3669 0.7995 0.0988 0.091 Uiso 1 1 calc R
C8' C 0.2300(6) 0.8633(5) 0.08123(12) 0.0706(17) Uani 1 1 d .
H8' H 0.2106 0.7988 0.0721 0.085 Uiso 1 1 calc R
C8A' C 0.1604(4) 0.9610(4) 0.07775(11) 0.0534(14) Uani 1 1 d .
C9' C 0.0651(5) 0.9638(5) 0.06076(12) 0.0657(16) Uani 1 1 d .
H9' H 0.0450 0.9010 0.0511 0.079 Uiso 1 1 calc R
C10' C 0.0021(5) 1.0577(5) 0.05833(11) 0.0622(15) Uani 1 1 d .
H10' H -0.0616 1.0581 0.0471 0.075 Uiso 1 1 calc R
C10" C 0.0312(4) 1.1553(4) 0.07249(10) 0.0473(12) Uani 1 1 d .
O1' O -0.0018(3) 1.3028(3) 0.04235(6) 0.0539(9) Uani 1 1 d .
C11' C -0.0822(5) 1.3432(4) 0.02546(10) 0.0511(13) Uani 1 1 d .
O11' O -0.1838(3) 1.3461(3) 0.03020(7) 0.0680(11) Uani 1 1 d .
C12' C -0.0333(4) 1.3785(4) -0.00061(10) 0.0510(13) Uani 1 1 d .
O12' O 0.0896(3) 1.4027(3) 0.00206(7) 0.0592(10) Uani 1 1 d .
C13' C -0.0851(5) 1.4818(5) -0.01292(11) 0.0660(16) Uani 1 1 d .
H13C H -0.0601 1.5480 -0.0036 0.079 Uiso 1 1 calc R
H13D H -0.1684 1.4787 -0.0127 0.079 Uiso 1 1 calc R
C14' C -0.0384(6) 1.4794(6) -0.04153(12) 0.083(2) Uani 1 1 d .
H14C H 0.0086 1.5440 -0.0452 0.100 Uiso 1 1 calc R
H14D H -0.1003 1.4755 -0.0544 0.100 Uiso 1 1 calc R
C15' C 0.0363(5) 1.3693(5) -0.04171(10) 0.0596(14) Uani 1 1 d .
C16' C 0.0740(7) 1.3274(7) -0.06882(12) 0.091(2) Uani 1 1 d .
H16D H 0.1241 1.3808 -0.0769 0.137 Uiso 1 1 calc R
H16E H 0.0077 1.3167 -0.0799 0.137 Uiso 1 1 calc R
H16F H 0.1139 1.2583 -0.0668 0.137 Uiso 1 1 calc R
C17' C -0.0340(4) 1.2919(4) -0.02339(10) 0.0540(13) Uani 1 1 d .
C18' C -0.1557(5) 1.2627(6) -0.03322(13) 0.0796(19) Uani 1 1 d .
H18D H -0.1507 1.2259 -0.0501 0.119 Uiso 1 1 calc R
H18E H -0.2001 1.3293 -0.0351 0.119 Uiso 1 1 calc R
H18F H -0.1923 1.2146 -0.0206 0.119 Uiso 1 1 calc R
C19' C 0.0261(6) 1.1837(5) -0.01641(12) 0.0738(17) Uani 1 1 d .
H19D H 0.0244 1.1350 -0.0315 0.111 Uiso 1 1 calc R
H19E H -0.0127 1.1492 -0.0017 0.111 Uiso 1 1 calc R
H19F H 0.1044 1.1986 -0.0116 0.111 Uiso 1 1 calc R
C20' C 0.1331(5) 1.3998(5) -0.02311(11) 0.0619(15) Uani 1 1 d .
O20' O 0.2321(4) 1.4212(4) -0.02730(9) 0.0872(13) Uani 1 1 d .
O2' O -0.0778(3) 1.4452(3) 0.08170(7) 0.0628(10) Uani 1 1 d .
C21' C -0.1892(5) 1.4583(5) 0.08727(11) 0.0571(14) Uani 1 1 d .
O21' O -0.2479(4) 1.3900(4) 0.09716(10) 0.0831(13) Uani 1 1 d .
C22' C -0.2247(5) 1.5729(5) 0.07934(11) 0.0568(14) Uani 1 1 d .
O22' O -0.3447(4) 1.5834(4) 0.08353(12) 0.1030(17) Uani 1 1 d .
C23' C -0.2022(9) 1.6093(6) 0.04969(13) 0.113(3) Uani 1 1 d .
H23C H -0.1234 1.5952 0.0444 0.136 Uiso 1 1 calc R
H23D H -0.2540 1.5723 0.0374 0.136 Uiso 1 1 calc R
C24' C -0.2272(9) 1.7330(6) 0.05138(13) 0.106(3) Uani 1 1 d .
H24C H -0.2914 1.7528 0.0400 0.128 Uiso 1 1 calc R
H24D H -0.1605 1.7760 0.0461 0.128 Uiso 1 1 calc R
C25' C -0.2564(5) 1.7532(5) 0.08082(11) 0.0598(14) Uani 1 1 d .
C26' C -0.2545(8) 1.8741(5) 0.08910(18) 0.109(3) Uani 1 1 d .
H26D H -0.2944 1.9177 0.0761 0.164 Uiso 1 1 calc R
H26E H -0.1763 1.8989 0.0904 0.164 Uiso 1 1 calc R
H26F H -0.2916 1.8821 0.1061 0.164 Uiso 1 1 calc R
C27' C -0.1719(5) 1.6696(5) 0.09374(13) 0.0704(17) Uani 1 1 d .
C28' C -0.0487(7) 1.6927(6) 0.09143(18) 0.106(3) Uani 1 1 d .
H28D H -0.0060 1.6365 0.1007 0.159 Uiso 1 1 calc R
H28E H -0.0322 1.7638 0.0991 0.159 Uiso 1 1 calc R
H28F H -0.0270 1.6930 0.0730 0.159 Uiso 1 1 calc R
C29' C -0.1980(8) 1.6563(6) 0.12507(12) 0.105(3) Uani 1 1 d .
H29D H -0.1612 1.5905 0.1316 0.157 Uiso 1 1 calc R
H29E H -0.2794 1.6508 0.1278 0.157 Uiso 1 1 calc R
H29F H -0.1689 1.7197 0.1344 0.157 Uiso 1 1 calc R
C30' C -0.3624(7) 1.6968(7) 0.08634(19) 0.108(3) Uani 1 1 d .
O30' O -0.4571(6) 1.7297(6) 0.0899(2) 0.187(4) Uani 1 1 d .
C31' C 0.3683(9) 0.0748(7) 0.23394(18) 0.124(3) Uani 1 1 d .
H31' H 0.2978 0.0457 0.2420 0.149 Uiso 1 1 calc R
Cl1' Cl 0.4692(4) -0.0256(3) 0.23519(6) 0.1904(16) Uani 1 1 d .
Cl2' Cl 0.3361(3) 0.1149(3) 0.20149(5) 0.1442(10) Uani 1 1 d .
Cl3' Cl 0.4145(3) 0.1886(3) 0.25306(7) 0.1725(12) Uani 1 1 d .

loop_
_atom_site_aniso_label
_atom_site_aniso_U_11
_atom_site_aniso_U_22
_atom_site_aniso_U_33
_atom_site_aniso_U_23
_atom_site_aniso_U_13
_atom_site_aniso_U_12
C1 0.052(3) 0.045(3) 0.046(3) 0.003(2) 0.002(2) 0.005(3)
C2 0.049(3) 0.058(4) 0.059(3) -0.008(3) -0.003(3) 0.019(3)
C3 0.057(3) 0.061(4) 0.064(3) 0.008(3) 0.010(3) 0.012(3)
C4 0.064(3) 0.047(3) 0.062(3) 0.003(3) 0.005(3) 0.000(3)
C4A 0.057(3) 0.050(3) 0.041(3) -0.001(2) 0.006(2) 0.006(3)
C4B 0.055(3) 0.046(3) 0.049(3) -0.002(2) -0.003(3) 0.009(3)
C5 0.079(4) 0.047(3) 0.064(4) -0.005(3) -0.015(3) 0.011(3)
C6 0.111(6) 0.054(4) 0.064(4) -0.005(3) -0.030(4) 0.019(4)
C7 0.087(5) 0.062(4) 0.091(5) -0.011(4) -0.029(4) 0.025(4)
C8 0.075(4) 0.066(4) 0.079(4) -0.005(4) -0.012(3) 0.013(3)
C8A 0.056(3) 0.066(4) 0.048(3) -0.007(3) -0.009(3) 0.012(3)
C9 0.052(3) 0.079(4) 0.062(4) 0.007(3) 0.009(3) 0.007(3)
C10 0.066(4) 0.063(4) 0.056(3) 0.008(3) 0.015(3) 0.007(3)
C10A 0.053(3) 0.052(3) 0.046(3) 0.000(3) -0.002(2) 0.006(3)
O1 0.065(2) 0.056(2) 0.0437(19) 0.0028(17) -0.0013(17) 0.0067(18)
C11 0.068(4) 0.053(4) 0.056(3) 0.006(3) -0.001(3) 0.006(3)
O11 0.109(3) 0.052(3) 0.068(3) 0.007(2) -0.021(2) 0.005(2)
C12 0.062(3) 0.053(3) 0.054(3) 0.006(3) 0.004(3) -0.002(3)
O12 0.072(3) 0.078(3) 0.054(2) 0.007(2) 0.0053(19) -0.014(2)
C13 0.070(4) 0.107(5) 0.064(4) 0.000(4) -0.018(3) 0.020(4)
C14 0.078(4) 0.110(5) 0.062(4) -0.002(4) -0.020(3) 0.018(4)
C15 0.079(4) 0.075(4) 0.053(3) 0.004(3) 0.002(3) 0.006(3)
C16 0.116(6) 0.114(6) 0.055(4) -0.007(4) 0.009(4) 0.004(5)
C17 0.061(3) 0.059(3) 0.048(3) 0.004(3) 0.004(3) 0.001(3)
C18 0.103(5) 0.072(4) 0.078(4) 0.016(4) 0.012(4) -0.017(4)
C19 0.060(4) 0.091(5) 0.087(4) -0.004(4) 0.008(3) 0.007(3)
C20 0.074(4) 0.074(5) 0.064(4) -0.004(3) -0.003(3) -0.011(4)
O20 0.119(4) 0.078(3) 0.101(4) -0.008(3) -0.003(3) -0.029(3)
O2 0.055(2) 0.055(2) 0.061(2) -0.0055(18) -0.0020(17) 0.0134(18)
C21 0.062(4) 0.052(4) 0.057(3) -0.005(3) 0.004(3) 0.017(3)
O21 0.067(3) 0.075(3) 0.087(3) -0.016(2) -0.023(2) 0.011(2)
C22 0.053(3) 0.050(3) 0.054(3) -0.001(2) 0.000(3) 0.006(3)
O22 0.057(2) 0.051(2) 0.076(3) 0.0010(19) 0.0004(19) 0.0075(18)
C23 0.070(4) 0.078(4) 0.060(4) -0.002(3) 0.005(3) 0.023(3)
C24 0.068(4) 0.081(4) 0.074(4) 0.005(3) -0.018(3) 0.013(3)
C25 0.058(3) 0.058(3) 0.070(4) -0.002(3) -0.005(3) 0.010(3)
C26 0.061(4) 0.105(5) 0.088(5) 0.002(4) 0.007(3) 0.026(4)
C27 0.046(3) 0.056(3) 0.066(3) 0.005(3) 0.003(3) 0.008(3)
C28 0.067(4) 0.064(4) 0.099(5) -0.007(4) 0.003(3) -0.008(3)
C29 0.075(4) 0.080(4) 0.067(4) 0.012(3) 0.007(3) 0.008(3)
C30 0.076(4) 0.058(4) 0.056(3) 0.000(3) -0.009(3) 0.020(3)
O30 0.094(3) 0.053(3) 0.091(3) -0.009(2) -0.015(2) 0.021(2)
C31 0.154(8) 0.120(7) 0.081(5) -0.016(5) -0.002(5) 0.003(6)
Cl1 0.200(4) 0.297(5) 0.167(3) 0.071(3) -0.012(3) -0.069(4)
Cl2 0.295(4) 0.1145(18) 0.0899(15) 0.0184(13) 0.004(2) 0.007(2)
Cl3 0.245(4) 0.210(3) 0.1076(19) -0.012(2) -0.005(2) 0.083(3)
C1' 0.055(3) 0.061(3) 0.038(3) 0.009(3) 0.001(2) -0.007(3)
C2' 0.062(3) 0.050(3) 0.053(3) 0.007(3) 0.001(3) 0.012(3)
C3' 0.069(4) 0.045(3) 0.063(3) -0.009(3) -0.012(3) 0.008(3)
C4' 0.073(4) 0.057(4) 0.062(3) -0.008(3) -0.012(3) 0.004(3)
C4A' 0.054(3) 0.048(3) 0.053(3) 0.003(3) 0.004(3) 0.001(3)
C4B' 0.056(3) 0.051(3) 0.053(3) 0.008(3) 0.008(3) 0.002(3)
C5' 0.060(4) 0.065(4) 0.060(3) 0.015(3) 0.005(3) 0.007(3)
C6' 0.061(4) 0.081(5) 0.079(4) 0.020(4) 0.004(3) 0.002(4)
C7' 0.073(4) 0.061(4) 0.094(5) 0.010(4) 0.001(4) 0.017(4)
C8' 0.082(4) 0.048(4) 0.082(4) 0.006(3) 0.009(4) 0.011(3)
C8A' 0.056(3) 0.043(3) 0.061(3) 0.006(3) 0.009(3) 0.000(3)
C9' 0.075(4) 0.050(4) 0.071(4) 0.002(3) -0.020(3) -0.004(3)
C10' 0.068(4) 0.059(4) 0.060(3) 0.009(3) -0.009(3) -0.003(3)
C10" 0.050(3) 0.045(3) 0.047(3) 0.005(2) 0.001(2) 0.006(2)
O1' 0.048(2) 0.061(2) 0.053(2) 0.0117(18) 0.0022(17) 0.0029(17)
C11' 0.051(3) 0.055(3) 0.047(3) 0.002(3) 0.001(3) 0.007(3)
O11' 0.053(2) 0.091(3) 0.061(2) 0.008(2) -0.0010(19) 0.007(2)
C12' 0.045(3) 0.055(3) 0.053(3) 0.000(3) -0.004(2) 0.001(3)
O12' 0.054(2) 0.071(3) 0.053(2) 0.0018(18) -0.0009(18) -0.0127(19)
C13' 0.076(4) 0.067(4) 0.055(3) 0.015(3) 0.005(3) 0.021(3)
C14' 0.089(5) 0.110(6) 0.052(3) 0.019(3) 0.000(3) 0.019(4)
C15' 0.060(3) 0.068(4) 0.051(3) -0.002(3) 0.010(3) 0.001(3)
C16' 0.106(5) 0.115(6) 0.053(4) -0.009(4) 0.021(4) -0.005(5)
C17' 0.051(3) 0.060(3) 0.051(3) -0.003(3) 0.003(3) -0.002(3)
C18' 0.060(4) 0.105(5) 0.073(4) -0.007(4) -0.011(3) -0.018(4)
C19' 0.081(4) 0.067(4) 0.074(4) -0.008(3) 0.012(3) 0.004(3)
C20' 0.063(4) 0.064(4) 0.059(4) 0.008(3) 0.004(3) 0.003(3)
O20' 0.066(3) 0.106(4) 0.090(3) 0.005(3) 0.016(2) -0.014(3)
O2' 0.065(3) 0.054(2) 0.069(2) 0.0034(19) 0.001(2) 0.009(2)
C21' 0.065(4) 0.048(3) 0.059(3) -0.001(3) 0.005(3) 0.006(3)
O21' 0.073(3) 0.059(3) 0.117(4) 0.015(3) 0.024(3) 0.006(2)
C22' 0.052(3) 0.054(4) 0.064(3) -0.004(3) -0.006(3) 0.010(3)
O22' 0.059(3) 0.065(3) 0.185(5) 0.013(3) 0.002(3) 0.008(2)
C23' 0.178(8) 0.099(6) 0.063(4) -0.001(4) -0.009(5) 0.054(6)
C24' 0.162(8) 0.087(5) 0.070(4) 0.011(4) -0.012(5) 0.046(5)
C25' 0.066(4) 0.049(3) 0.064(4) -0.001(3) 0.005(3) 0.010(3)
C26' 0.130(7) 0.050(4) 0.149(7) -0.008(5) 0.000(5) 0.017(4)
C27' 0.069(4) 0.049(3) 0.094(4) -0.002(3) 0.005(3) 0.010(3)
C28' 0.100(6) 0.067(4) 0.151(7) 0.016(5) -0.039(5) -0.016(4)
C29' 0.156(8) 0.090(5) 0.068(4) -0.017(4) -0.008(5) 0.016(5)
C30' 0.081(5) 0.067(5) 0.176(9) 0.025(5) 0.036(5) 0.031(4)
O30' 0.083(4) 0.135(6) 0.342(12) 0.050(7) 0.054(6) 0.042(4)
C31' 0.156(8) 0.097(6) 0.121(7) 0.022(5) 0.062(6) 0.035(6)
Cl1' 0.245(4) 0.207(3) 0.119(2) 0.017(2) 0.015(2) 0.118(3)
Cl2' 0.141(2) 0.174(2) 0.1174(17) 0.0389(17) 0.0104(15) 0.0337(19)
Cl3' 0.188(3) 0.151(3) 0.179(3) -0.027(2) 0.021(2) -0.024(2)

loop_
_atom_type_symbol
_atom_type_description
_atom_type_scat_dispersion_real
_atom_type_scat_dispersion_imag
_atom_type_scat_source
C C 0.0033 0.0016 'International Tables Vol C Tables 4.2.6.8 and 6.1.1.4'
H H 0.0000 0.0000 'International Tables Vol C Tables 4.2.6.8 and 6.1.1.4'
O O 0.0106 0.0060 'International Tables Vol C Tables 4.2.6.8 and 6.1.1.4'
Cl Cl 0.1484 0.1585 'International Tables Vol C Tables 4.2.6.8 and 6.1.1.4'

loop_
_geom_angle_atom_site_label_1
_geom_angle_atom_site_label_2
_geom_angle_atom_site_label_3
_geom_angle
O1 C1 C10A 106.6(4)
O1 C1 C2 108.5(4)
C10A C1 C2 110.0(4)
O2 C2 C3 109.6(4)
O2 C2 C1 109.6(4)
C3 C2 C1 109.9(4)
C2 C3 C4 108.2(5)
C4A C4 C3 113.1(4)
C10A C4A C4B 118.4(5)
C10A C4A C4 122.1(5)
C4B C4A C4 119.4(4)
C8A C4B C5 117.6(5)
C8A C4B C4A 120.2(5)
C5 C4B C4A 122.2(5)
C6 C5 C4B 120.8(6)
C5 C6 C7 121.3(6)
C8 C7 C6 119.2(6)
C7 C8 C8A 121.3(7)
C8 C8A C4B 119.8(6)
C8 C8A C9 121.6(6)
C4B C8A C9 118.7(5)
C10 C9 C8A 120.3(5)
C9 C10 C10A 121.7(5)
C4A C10A C10 120.7(5)
C4A C10A C1 121.5(5)
C10 C10A C1 117.8(5)
C11 O1 C1 117.3(4)
O11 C11 O1 126.5(5)
O11 C11 C12 121.9(5)
O1 C11 C12 111.6(5)
O12 C12 C11 112.2(4)
O12 C12 C13 105.4(5)
C11 C12 C13 116.7(5)
O12 C12 C17 101.3(4)
C11 C12 C17 116.2(5)
C13 C12 C17 103.3(4)
C20 O12 C12 106.8(4)
C14 C13 C12 101.9(5)
C13 C14 C15 103.5(5)
C17 C15 C20 99.8(4)
C17 C15 C16 120.3(5)
C20 C15 C16 113.4(6)
C17 C15 C14 104.3(5)
C20 C15 C14 101.8(5)
C16 C15 C14 114.7(5)
C15 C17 C19 115.0(5)
C15 C17 C18 114.7(5)
C19 C17 C18 108.7(5)
C15 C17 C12 91.3(4)
C19 C17 C12 112.5(4)
C18 C17 C12 114.0(5)
O20 C20 O12 121.6(6)
O20 C20 C15 131.5(6)
O12 C20 C15 106.8(5)
C21 O2 C2 115.3(4)
O21 C21 O2 123.4(5)
O21 C21 C22 126.6(5)
O2 C21 C22 109.9(5)
O22 C22 C21 106.6(4)
O22 C22 C23 107.0(4)
C21 C22 C23 120.3(4)
O22 C22 C27 101.9(4)
C21 C22 C27 115.0(4)
C23 C22 C27 104.3(4)
C30 O22 C22 105.8(4)
C22 C23 C24 100.9(4)
C23 C24 C25 104.3(4)
C30 C25 C26 116.0(5)
C30 C25 C27 98.9(4)
C26 C25 C27 119.6(5)
C30 C25 C24 103.2(5)
C26 C25 C24 114.4(5)
C27 C25 C24 102.1(4)
C28 C27 C29 110.0(5)
C28 C27 C25 113.7(5)
C29 C27 C25 112.8(5)
C28 C27 C22 115.6(5)
C29 C27 C22 112.8(4)
C25 C27 C22 90.8(4)
O30 C30 O22 120.2(6)
O30 C30 C25 131.4(6)
O22 C30 C25 108.3(5)
Cl2 C31 Cl1 110.0(6)
Cl2 C31 Cl3 112.8(5)
Cl1 C31 Cl3 110.1(5)
O1' C1' C10" 105.6(4)
O1' C1' C2' 108.6(4)
C10" C1' C2' 110.8(4)
O2' C2' C3' 108.5(4)
O2' C2' C1' 109.2(4)
C3' C2' C1' 111.9(4)
C2' C3' C4' 109.6(5)
C4A' C4' C3' 114.1(4)
C10" C4A' C4B' 119.9(5)
C10" C4A' C4' 121.0(5)
C4B' C4A' C4' 119.0(5)
C5' C4B' C4A' 122.5(5)
C5' C4B' C8A' 119.1(5)
C4A' C4B' C8A' 118.4(5)
C6' C5' C4B' 120.4(6)
C5' C6' C7' 121.0(6)
C8' C7' C6' 120.6(6)
C7' C8' C8A' 121.5(6)
C9' C8A' C4B' 120.1(5)
C9' C8A' C8' 122.6(5)
C4B' C8A' C8' 117.3(5)
C10' C9' C8A' 120.3(5)
C9' C10' C10" 121.4(5)
C4A' C10" C10' 119.9(5)
C4A' C10" C1' 123.0(5)
C10' C10" C1' 117.1(5)
C11' O1' C1' 117.5(4)
O11' C11' O1' 124.3(5)
O11' C11' C12' 122.6(5)
O1' C11' C12' 112.9(4)
O12' C12' C11' 110.4(4)
O12' C12' C13' 105.2(4)
C11' C12' C13' 116.2(4)
O12' C12' C17' 102.0(4)
C11' C12' C17' 117.0(4)
C13' C12' C17' 104.6(4)
C20' O12' C12' 105.8(4)
C12' C13' C14' 103.0(5)
C13' C14' C15' 102.4(4)
C20' C15' C16' 114.9(5)
C20' C15' C17' 100.0(4)
C16' C15' C17' 119.1(5)
C20' C15' C14' 101.6(5)
C16' C15' C14' 116.2(5)
C17' C15' C14' 102.3(4)
C19' C17' C18' 107.4(5)
C19' C17' C15' 114.4(4)
C18' C17' C15' 115.7(5)
C19' C17' C12' 114.0(4)
C18' C17' C12' 113.3(4)
C15' C17' C12' 91.7(4)
O20' C20' O12' 121.0(5)
O20' C20' C15' 131.4(6)
O12' C20' C15' 107.6(5)
C21' O2' C2' 117.7(4)
O21' C21' O2' 124.5(5)
O21' C21' C22' 126.7(5)
O2' C21' C22' 108.8(5)
O22' C22' C21' 108.3(5)
O22' C22' C27' 105.2(5)
C21' C22' C27' 118.4(5)
O22' C22' C23' 106.2(5)
C21' C22' C23' 117.6(5)
C27' C22' C23' 99.8(5)
C30' O22' C22' 104.4(5)
C24' C23' C22' 100.9(5)
C23' C24' C25' 104.5(5)
C30' C25' C26' 114.6(6)
C30' C25' C24' 107.5(7)
C26' C25' C24' 114.4(6)
C30' C25' C27' 99.0(5)
C26' C25' C27' 120.1(6)
C24' C25' C27' 99.2(5)
C28' C27' C22' 120.6(6)
C28' C27' C25' 117.6(5)
C22' C27' C25' 92.5(5)
C28' C27' C29' 106.3(6)
C22' C27' C29' 108.4(5)
C25' C27' C29' 110.7(5)
O30' C30' O22' 118.9(8)
O30' C30' C25' 132.0(7)
O22' C30' C25' 108.7(6)
Cl1' C31' Cl2' 112.6(5)
Cl1' C31' Cl3' 109.1(6)
Cl2' C31' Cl3' 111.1(5)

loop_
_geom_bond_atom_site_label_1
_geom_bond_atom_site_label_2
_geom_bond_distance
C1 O1 1.483(6)
C1 C10A 1.492(7)
C1 C2 1.520(7)
C2 O2 1.474(6)
C2 C3 1.489(8)
C3 C4 1.521(7)
C4 C4A 1.513(7)
C4A C10A 1.373(7)
C4A C4B 1.447(7)
C4B C8A 1.412(8)
C4B C5 1.423(8)
C5 C6 1.338(8)
C6 C7 1.407(10)
C7 C8 1.352(9)
C8 C8A 1.393(8)
C8A C9 1.429(8)
C9 C10 1.344(8)
C10 C10A 1.418(8)
O1 C11 1.322(6)
C11 O11 1.197(6)
C11 C12 1.498(8)
C12 O12 1.461(7)
C12 C13 1.545(8)
C12 C17 1.563(7)
O12 C20 1.342(7)
C13 C14 1.528(9)
C14 C15 1.540(9)
C15 C17 1.525(9)
C15 C20 1.530(9)
C15 C16 1.538(9)
C17 C19 1.525(8)
C17 C18 1.547(8)
C20 O20 1.208(7)
O2 C21 1.356(7)
C21 O21 1.192(7)
C21 C22 1.501(8)
C22 O22 1.461(6)
C22 C23 1.530(8)
C22 C27 1.564(8)
O22 C30 1.355(7)
C23 C24 1.547(8)
C24 C25 1.564(8)
C25 C30 1.501(9)
C25 C26 1.512(8)
C25 C27 1.557(8)
C27 C28 1.518(8)
C27 C29 1.531(8)
C30 O30 1.198(7)
C31 Cl2 1.686(8)
C31 Cl1 1.747(10)
C31 Cl3 1.749(10)
C1' O1' 1.469(6)
C1' C10" 1.503(7)
C1' C2' 1.524(7)
C2' O2' 1.450(6)
C2' C3' 1.504(8)
C3' C4' 1.513(8)
C4' C4A' 1.505(8)
C4A' C10" 1.381(7)
C4A' C4B' 1.427(7)
C4B' C5' 1.409(8)
C4B' C8A' 1.428(8)
C5' C6' 1.376(8)
C6' C7' 1.380(9)
C7' C8' 1.343(9)
C8' C8A' 1.441(8)
C8A' C9' 1.399(8)
C9' C10' 1.355(8)
C10' C10" 1.417(8)
O1' C11' 1.354(6)
C11' O11' 1.206(6)
C11' C12' 1.490(7)
C12' O12' 1.465(6)
C12' C13' 1.516(8)
C12' C17' 1.550(7)
O12' C20' 1.363(7)
C13' C14' 1.537(8)
C14' C15' 1.587(9)
C15' C20' 1.509(8)
C15' C16' 1.517(8)
C15' C17' 1.545(8)
C17' C19' 1.522(8)
C17' C18' 1.541(8)
C20' O20' 1.199(7)
O2' C21' 1.336(7)
C21' O21' 1.180(6)
C21' C22' 1.497(8)
C22' O22' 1.418(7)
C22' C27' 1.504(8)
C22' C23' 1.575(9)
O22' C30' 1.390(9)
C23' C24' 1.523(10)
C24' C25' 1.537(9)
C25' C30' 1.435(10)
C25' C26' 1.517(8)
C25' C27' 1.551(8)
C27' C28' 1.465(10)
C27' C29' 1.611(9)
C30' O30' 1.185(9)
C31' Cl1' 1.689(9)
C31' Cl2' 1.740(10)
C31' Cl3' 1.759(10)

loop_
_geom_torsion_atom_site_label_1
_geom_torsion_atom_site_label_2
_geom_torsion_atom_site_label_3
_geom_torsion_atom_site_label_4
_geom_torsion
O1 C1 C2 O2 60.1(5)
C10A C1 C2 O2 176.4(4)
O1 C1 C2 C3 -60.4(5)
C10A C1 C2 C3 55.9(6)
O2 C2 C3 C4 171.4(4)
C1 C2 C3 C4 -68.1(6)
C2 C3 C4 C4A 43.4(6)
C3 C4 C4A C10A -9.6(7)
C3 C4 C4A C4B 174.1(5)
C10A C4A C4B C8A 2.5(7)
C4 C4A C4B C8A 179.0(5)
C10A C4A C4B C5 -175.8(5)
C4 C4A C4B C5 0.7(7)
C8A C4B C5 C6 1.4(8)
C4A C4B C5 C6 179.7(5)
C4B C5 C6 C7 -0.7(9)
C5 C6 C7 C8 0.9(9)
C6 C7 C8 C8A -1.9(9)
C7 C8 C8A C4B 2.7(9)
C7 C8 C8A C9 -177.9(6)
C5 C4B C8A C8 -2.4(8)
C4A C4B C8A C8 179.3(5)
C5 C4B C8A C9 178.2(5)
C4A C4B C8A C9 -0.1(7)
C8 C8A C9 C10 178.7(6)
C4B C8A C9 C10 -1.9(8)
C8A C9 C10 C10A 1.6(9)
C4B C4A C10A C10 -2.8(7)
C4 C4A C10A C10 -179.3(5)
C4B C4A C10A C1 174.3(4)
C4 C4A C10A C1 -2.1(8)
C9 C10 C10A C4A 0.9(8)
C9 C10 C10A C1 -176.4(5)
O1 C1 C10A C4A 97.0(5)
C2 C1 C10A C4A -20.5(7)
O1 C1 C10A C10 -85.8(5)
C2 C1 C10A C10 156.7(5)
C10A C1 O1 C11 144.8(4)
C2 C1 O1 C11 -96.7(5)
C1 O1 C11 O11 -0.9(8)
C1 O1 C11 C12 -178.5(4)
O11 C11 C12 O12 161.3(5)
O1 C11 C12 O12 -20.9(6)
O11 C11 C12 C13 39.5(8)
O1 C11 C12 C13 -142.7(5)
O11 C11 C12 C17 -82.8(7)
O1 C11 C12 C17 95.0(6)
C11 C12 O12 C20 160.6(5)
C13 C12 O12 C20 -71.3(5)
C17 C12 O12 C20 36.1(5)
O12 C12 C13 C14 68.7(6)
C11 C12 C13 C14 -166.1(5)
C17 C12 C13 C14 -37.3(6)
C12 C13 C14 C15 2.3(7)
C13 C14 C15 C17 34.4(7)
C13 C14 C15 C20 -69.1(6)
C13 C14 C15 C16 167.9(6)
C20 C15 C17 C19 -64.7(6)
C16 C15 C17 C19 60.0(8)
C14 C15 C17 C19 -169.7(5)
C20 C15 C17 C18 168.2(5)
C16 C15 C17 C18 -67.1(8)
C14 C15 C17 C18 63.2(6)
C20 C15 C17 C12 51.0(5)
C16 C15 C17 C12 175.7(6)
C14 C15 C17 C12 -54.0(5)
O12 C12 C17 C15 -53.5(5)
C11 C12 C17 C15 -175.3(5)
C13 C12 C17 C15 55.6(5)
O12 C12 C17 C19 64.4(6)
C11 C12 C17 C19 -57.4(7)
C13 C12 C17 C19 173.4(5)
O12 C12 C17 C18 -171.4(5)
C11 C12 C17 C18 66.8(7)
C13 C12 C17 C18 -62.3(6)
C12 O12 C20 O20 176.2(6)
C12 O12 C20 C15 -1.4(6)
C17 C15 C20 O20 148.2(8)
C16 C15 C20 O20 19.0(10)
C14 C15 C20 O20 -104.7(8)
C17 C15 C20 O12 -34.5(6)
C16 C15 C20 O12 -163.7(5)
C14 C15 C20 O12 72.5(6)
C3 C2 O2 C21 -154.5(4)
C1 C2 O2 C21 84.9(5)
C2 O2 C21 O21 -1.5(7)
C2 O2 C21 C22 174.4(4)
O21 C21 C22 O22 -6.1(8)
O2 C21 C22 O22 178.2(4)
O21 C21 C22 C23 -128.0(7)
O2 C21 C22 C23 56.3(6)
O21 C21 C22 C27 106.1(7)
O2 C21 C22 C27 -69.7(6)
C21 C22 O22 C30 156.0(4)
C23 C22 O22 C30 -74.0(5)
C27 C22 O22 C30 35.1(5)
O22 C22 C23 C24 68.5(6)
C21 C22 C23 C24 -169.7(5)
C27 C22 C23 C24 -38.9(6)
C22 C23 C24 C25 2.5(6)
C23 C24 C25 C30 -68.0(6)
C23 C24 C25 C26 165.1(6)
C23 C24 C25 C27 34.4(6)
C30 C25 C27 C28 170.1(5)
C26 C25 C27 C28 -63.1(7)
C24 C25 C27 C28 64.4(6)
C30 C25 C27 C29 -63.8(6)
C26 C25 C27 C29 63.1(7)
C24 C25 C27 C29 -169.4(5)
C30 C25 C27 C22 51.5(5)
C26 C25 C27 C22 178.3(5)
C24 C25 C27 C22 -54.2(5)
O22 C22 C27 C28 -170.2(4)
C21 C22 C27 C28 74.9(6)
C23 C22 C27 C28 -58.9(6)
O22 C22 C27 C29 62.0(5)
C21 C22 C27 C29 -52.9(6)
C23 C22 C27 C29 173.3(5)
O22 C22 C27 C25 -53.2(4)
C21 C22 C27 C25 -168.1(5)
C23 C22 C27 C25 58.0(5)
C22 O22 C30 O30 179.3(5)
C22 O22 C30 C25 0.7(5)
C26 C25 C30 O30 16.3(9)
C27 C25 C30 O30 145.5(6)
C24 C25 C30 O30 -109.7(7)
C26 C25 C30 O22 -165.3(5)
C27 C25 C30 O22 -36.0(5)
C24 C25 C30 O22 68.8(5)
O1' C1' C2' O2' 53.4(5)
C10" C1' C2' O2' 169.0(4)
O1' C1' C2' C3' -66.7(5)
C10" C1' C2' C3' 48.9(6)
O2' C2' C3' C4' 176.5(4)
C1' C2' C3' C4' -63.0(6)
C2' C3' C4' C4A' 44.9(7)
C3' C4' C4A' C10" -15.7(8)
C3' C4' C4A' C4B' 166.0(5)
C10" C4A' C4B' C5' -178.6(5)
C4' C4A' C4B' C5' -0.4(8)
C10" C4A' C4B' C8A' 2.1(7)
C4' C4A' C4B' C8A' -179.6(5)
C4A' C4B' C5' C6' -177.3(5)
C8A' C4B' C5' C6' 1.9(8)
C4B' C5' C6' C7' -1.8(9)
C5' C6' C7' C8' 0.0(10)
C6' C7' C8' C8A' 1.6(10)
C5' C4B' C8A' C9' 179.4(5)
C4A' C4B' C8A' C9' -1.3(7)
C5' C4B' C8A' C8' -0.3(7)
C4A' C4B' C8A' C8' 178.9(5)
C7' C8' C8A' C9' 178.8(6)
C7' C8' C8A' C4B' -1.5(8)
C4B' C8A' C9' C10' -0.2(8)
C8' C8A' C9' C10' 179.6(5)
C8A' C9' C10' C10" 0.8(9)
C4B' C4A' C10" C10' -1.5(7)
C4' C4A' C10" C10' -179.7(5)
C4B' C4A' C10" C1' -179.4(5)
C4' C4A' C10" C1' 2.4(8)
C9' C10' C10" C4A' 0.0(8)
C9' C10' C10" C1' 178.0(5)
O1' C1' C10" C4A' 98.8(5)
C2' C1' C10" C4A' -18.6(7)
O1' C1' C10" C10' -79.1(5)
C2' C1' C10" C10' 163.5(5)
C10" C1' O1' C11' 140.5(4)
C2' C1' O1' C11' -100.6(5)
C1' O1' C11' O11' 2.2(8)
C1' O1' C11' C12' -174.5(4)
O11' C11' C12' O12' 160.5(5)
O1' C11' C12' O12' -22.7(6)
O11' C11' C12' C13' 40.9(8)
O1' C11' C12' C13' -142.4(5)
O11' C11' C12' C17' -83.5(7)
O1' C11' C12' C17' 93.2(5)
C11' C12' O12' C20' 161.5(4)
C13' C12' O12' C20' -72.4(5)
C17' C12' O12' C20' 36.4(5)
O12' C12' C13' C14' 70.5(6)
C11' C12' C13' C14' -167.1(5)
C17' C12' C13' C14' -36.5(6)
C12' C13' C14' C15' 0.5(6)
C13' C14' C15' C20' -67.7(6)
C13' C14' C15' C16' 166.8(6)
C13' C14' C15' C17' 35.4(6)
C20' C15' C17' C19' -67.1(6)
C16' C15' C17' C19' 58.8(7)
C14' C15' C17' C19' -171.5(5)
C20' C15' C17' C18' 167.1(5)
C16' C15' C17' C18' -66.9(7)
C14' C15' C17' C18' 62.8(6)
C20' C15' C17' C12' 50.2(5)
C16' C15' C17' C12' 176.1(5)
C14' C15' C17' C12' -54.1(5)
O12' C12' C17' C19' 64.7(5)
C11' C12' C17' C19' -55.9(6)
C13' C12' C17' C19' 174.0(5)
O12' C12' C17' C18' -172.0(4)
C11' C12' C17' C18' 67.4(6)
C13' C12' C17' C18' -62.7(6)
O12' C12' C17' C15' -53.1(4)
C11' C12' C17' C15' -173.6(4)
C13' C12' C17' C15' 56.3(5)
C12' O12' C20' O20' 176.9(6)
C12' O12' C20' C15' -1.9(6)
C16' C15' C20' O20' 19.4(10)
C17' C15' C20' O20' 148.2(7)
C14' C15' C20' O20' -106.9(7)
C16' C15' C20' O12' -161.9(5)
C17' C15' C20' O12' -33.1(5)
C14' C15' C20' O12' 71.8(5)
C3' C2' O2' C21' -151.6(5)
C1' C2' O2' C21' 86.2(5)
C2' O2' C21' O21' -3.2(8)
C2' O2' C21' C22' 175.9(4)
O21' C21' C22' O22' -5.1(8)
O2' C21' C22' O22' 175.8(5)
O21' C21' C22' C27' 114.4(7)
O2' C21' C22' C27' -64.6(6)
O21' C21' C22' C23' -125.5(7)
O2' C21' C22' C23' 55.5(7)
C21' C22' O22' C30' 156.7(6)
C27' C22' O22' C30' 29.1(7)
C23' C22' O22' C30' -76.1(7)
O22' C22' C23' C24' 69.1(8)
C21' C22' C23' C24' -169.4(6)
C27' C22' C23' C24' -40.0(8)
C22' C23' C24' C25' 1.6(9)
C23' C24' C25' C30' -66.7(8)
C23' C24' C25' C26' 164.9(7)
C23' C24' C25' C27' 35.8(8)
O22' C22' C27' C28' -173.5(6)
C21' C22' C27' C28' 65.3(8)
C23' C22' C27' C28' -63.6(7)
O22' C22' C27' C25' -49.0(5)
C21' C22' C27' C25' -170.2(5)
C23' C22' C27' C25' 60.9(5)
O22' C22' C27' C29' 63.8(6)
C21' C22' C27' C29' -57.4(7)
C23' C22' C27' C29' 173.7(6)
C30' C25' C27' C28' 176.9(7)
C26' C25' C27' C28' -57.8(9)
C24' C25' C27' C28' 67.4(8)
C30' C25' C27' C22' 50.1(6)
C26' C25' C27' C22' 175.4(6)
C24' C25' C27' C22' -59.4(6)
C30' C25' C27' C29' -60.6(7)
C26' C25' C27' C29' 64.6(8)
C24' C25' C27' C29' -170.2(6)
C22' O22' C30' O30' 179.4(9)
C22' O22' C30' C25' 6.5(9)
C26' C25' C30' O30' 21.7(16)
C24' C25' C30' O30' -106.7(13)
C27' C25' C30' O30' 150.7(12)
C26' C25' C30' O22' -166.7(7)
C24' C25' C30' O22' 65.0(8)
C27' C25' C30' O22' -37.7(8)

loop_
_cod_related_entry_id
_cod_related_entry_database
_cod_related_entry_code
1 ChemSpider 30652989
